data_2230816
loop_
_publ_author_name
'Selvanayagam, S.'
'Sridhar, B.'
'Saravanan, P.'
'Raghunathan, R.'

_publ_section_title
;
 1''-Benzyl-1'-methyl-4'-(naphthalen-1-yl)naphthalene-2-spiro-3'-pyrrolidine-2'-spiro-3''-indoline-1,2''-dione
;
_journal_coeditor_code NG5180
_journal_issue 7
_journal_name_full 'Acta Crystallographica Section E'
_journal_page_first o1678
_journal_page_last o1679
_journal_paper_doi 10.1107/S1600536811021908
_journal_volume 67
_journal_year 2011
_chemical_formula_iupac 'C38 H32 N2 O2'
_chemical_formula_moiety 'C38 H32 N2 O2'
_chemical_formula_sum 'C38 H32 N2 O2'
_chemical_formula_weight 548.66
_chemical_name_systematic
;
1''-Benzyl-1'-methyl-4'-(naphthalen-1-yl)naphthalene-2-spiro-3'-pyrrolidine-
2'-spiro-3''-indoline-1,2''-dione
;
_space_group_IT_number 14
_symmetry_cell_setting monoclinic
_symmetry_space_group_name_Hall '-P 2ybc'
_symmetry_space_group_name_H-M 'P 1 21/c 1'
_atom_sites_solution_hydrogens geom
_atom_sites_solution_primary direct
_atom_sites_solution_secondary difmap
_audit_creation_method SHELXL-97
_cell_angle_alpha 90.00
_cell_angle_beta 110.0570(10)
_cell_angle_gamma 90.00
_cell_formula_units_Z 4
_cell_length_a 12.6084(6)
_cell_length_b 14.3751(7)
_cell_length_c 17.4021(9)
_cell_measurement_reflns_used 19526
_cell_measurement_temperature 292(2)
_cell_measurement_theta_max 28.3
_cell_measurement_theta_min 2.4
_cell_volume 2962.8(3)
_computing_cell_refinement 'SAINT (Bruker, 2001)'
_computing_data_collection 'SMART (Bruker, 2001)'
_computing_data_reduction 'SAINT (Bruker, 2001)'
_computing_molecular_graphics
;
'ORTEP3 (Farrugia, 1997) and PLATON (Spek, 2009)'
;
_computing_publication_material 'SHELXL97 (Sheldrick, 2008) and PLATON (Spek, 2009)'
_computing_structure_refinement 'SHELXL97 (Sheldrick, 2008)'
_computing_structure_solution 'SHELXS97 (Sheldrick, 2008)'
_diffrn_ambient_temperature 292(2)
_diffrn_measured_fraction_theta_full 0.986
_diffrn_measured_fraction_theta_max 0.986
_diffrn_measurement_device 'Bruker SMART APEX CCD area-detector'
_diffrn_measurement_device_type 'Bruker SMART APEX CCD area-detector'
_diffrn_measurement_method '\w scans'
_diffrn_radiation_monochromator graphite
_diffrn_radiation_source 'fine-focus sealed tube'
_diffrn_radiation_type MoK\a
_diffrn_radiation_wavelength 0.71073
_diffrn_reflns_av_R_equivalents 0.0000
_diffrn_reflns_av_sigmaI/netI 0.0317
_diffrn_reflns_limit_h_max 15
_diffrn_reflns_limit_h_min -16
_diffrn_reflns_limit_k_max 18
_diffrn_reflns_limit_k_min 0
_diffrn_reflns_limit_l_max 22
_diffrn_reflns_limit_l_min 0
_diffrn_reflns_number 7081
_diffrn_reflns_theta_full 28.03
_diffrn_reflns_theta_max 28.03
_diffrn_reflns_theta_min 1.72
_diffrn_standards_number 0
_exptl_absorpt_coefficient_mu 0.076
_exptl_absorpt_correction_type none
_exptl_crystal_colour Colourless
_exptl_crystal_density_diffrn 1.230
_exptl_crystal_density_method 'not measured'
_exptl_crystal_description Block
_exptl_crystal_F_000 1160
_exptl_crystal_size_max 0.22
_exptl_crystal_size_mid 0.20
_exptl_crystal_size_min 0.18
_platon_squeeze_details
;
;
_refine_diff_density_max 0.189
_refine_diff_density_min -0.139
_refine_ls_extinction_method none
_refine_ls_goodness_of_fit_ref 1.055
_refine_ls_hydrogen_treatment constr
_refine_ls_matrix_type full
_refine_ls_number_parameters 380
_refine_ls_number_reflns 7081
_refine_ls_number_restraints 0
_refine_ls_restrained_S_all 1.055
_refine_ls_R_factor_all 0.0992
_refine_ls_R_factor_gt 0.0648
_refine_ls_shift/su_max 0.000
_refine_ls_shift/su_mean 0.000
_refine_ls_structure_factor_coef Fsqd
_refine_ls_weighting_details 'calc w=1/[\s^2^(Fo^2^)+(0.0582P)^2^+0.6156P] where P=(Fo^2^+2Fc^2^)/3'
_refine_ls_weighting_scheme calc
_refine_ls_wR_factor_gt 0.1373
_refine_ls_wR_factor_ref 0.1491
_reflns_number_gt 4812
_reflns_number_total 7081
_reflns_threshold_expression I>2\s(I)
_cod_data_source_file ng5180.cif
_cod_data_source_block I
_cod_original_sg_symbol_H-M 'P 21/c'
_cod_database_code 2230816
_cod_database_fobs_code 2230816

loop_
_symmetry_equiv_pos_as_xyz
'x, y, z'
'-x, y+1/2, -z+1/2'
'-x, -y, -z'
'x, -y-1/2, z-1/2'

loop_
_atom_site_type_symbol
_atom_site_label
_atom_site_fract_x
_atom_site_fract_y
_atom_site_fract_z
_atom_site_U_iso_or_equiv
_atom_site_adp_type
_atom_site_calc_flag
_atom_site_refinement_flags
_atom_site_occupancy
_atom_site_symmetry_multiplicity
_atom_site_disorder_assembly
_atom_site_disorder_group
O O1 0.66021(11) 0.12013(10) 0.16760(9) 0.0662(4) Uani d . 1 1 . .
O O2 0.93723(11) 0.40608(9) 0.17479(8) 0.0626(4) Uani d . 1 1 . .
N N1 0.90128(12) 0.19586(10) 0.24061(8) 0.0493(4) Uani d . 1 1 . .
N N2 0.73609(12) 0.08330(10) 0.06975(9) 0.0515(4) Uani d . 1 1 . .
C C1 0.82372(13) 0.20914(12) 0.15647(10) 0.0438(4) Uani d . 1 1 . .
C C2 0.77474(14) 0.31053(12) 0.15932(10) 0.0440(4) Uani d . 1 1 . .
C C3 0.79927(15) 0.32572(12) 0.25429(10) 0.0483(4) Uani d . 1 1 . .
H H3 0.8622 0.3698 0.2731 0.058 Uiso calc R 1 1 . .
C C4 0.84428(17) 0.23271(13) 0.29382(11) 0.0579(5) Uani d . 1 1 . .
H H4A 0.8965 0.2410 0.3492 0.069 Uiso calc R 1 1 . .
H H4B 0.7833 0.1922 0.2949 0.069 Uiso calc R 1 1 . .
C C5 0.72848(14) 0.13465(12) 0.13340(11) 0.0478(4) Uani d . 1 1 . .
C C6 0.82563(15) 0.11410(13) 0.04566(10) 0.0500(4) Uani d . 1 1 . .
C C7 0.8606(2) 0.07633(15) -0.01446(12) 0.0656(6) Uani d . 1 1 . .
H H7 0.8223 0.0270 -0.0467 0.079 Uiso calc R 1 1 . .
C C8 0.9545(2) 0.11472(18) -0.02475(14) 0.0774(7) Uani d . 1 1 . .
H H8 0.9791 0.0918 -0.0658 0.093 Uiso calc R 1 1 . .
C C9 1.0130(2) 0.18583(18) 0.02375(15) 0.0766(7) Uani d . 1 1 . .
H H9 1.0775 0.2093 0.0161 0.092 Uiso calc R 1 1 . .
C C10 0.97681(16) 0.22356(15) 0.08476(13) 0.0617(5) Uani d . 1 1 . .
H H10 1.0168 0.2716 0.1179 0.074 Uiso calc R 1 1 . .
C C11 0.88083(14) 0.18802(12) 0.09463(11) 0.0467(4) Uani d . 1 1 . .
C C12 0.64951(14) 0.32215(14) 0.10675(11) 0.0537(5) Uani d . 1 1 . .
H H12A 0.6056 0.2749 0.1221 0.064 Uiso calc R 1 1 . .
H H12B 0.6235 0.3824 0.1180 0.064 Uiso calc R 1 1 . .
C C13 0.62867(17) 0.31449(15) 0.01543(12) 0.0623(5) Uani d . 1 1 . .
H H13A 0.6496 0.2528 0.0031 0.075 Uiso calc R 1 1 . .
H H13B 0.5490 0.3233 -0.0149 0.075 Uiso calc R 1 1 . .
C C14 0.69571(18) 0.38566(14) -0.01072(12) 0.0599(5) Uani d . 1 1 . .
C C15 0.6569(2) 0.42401(19) -0.08921(14) 0.0832(7) Uani d . 1 1 . .
H H15 0.5878 0.4050 -0.1263 0.100 Uiso calc R 1 1 . .
C C16 0.7195(3) 0.4893(2) -0.11224(16) 0.1014(9) Uani d . 1 1 . .
H H16 0.6921 0.5144 -0.1647 0.122 Uiso calc R 1 1 . .
C C17 0.8221(3) 0.51820(19) -0.05876(17) 0.0964(8) Uani d . 1 1 . .
H H17 0.8643 0.5621 -0.0750 0.116 Uiso calc R 1 1 . .
C C18 0.8620(2) 0.48169(15) 0.01912(14) 0.0729(6) Uani d . 1 1 . .
H H18 0.9314 0.5012 0.0555 0.087 Uiso calc R 1 1 . .
C C19 0.79923(17) 0.41576(13) 0.04390(11) 0.0549(5) Uani d . 1 1 . .
C C20 0.84519(15) 0.38003(12) 0.12938(11) 0.0478(4) Uani d . 1 1 . .
C C21 0.70292(15) 0.36805(13) 0.27567(10) 0.0517(4) Uani d . 1 1 . .
C C22 0.69140(15) 0.46686(14) 0.27729(10) 0.0518(4) Uani d . 1 1 . .
C C23 0.77083(18) 0.52959(14) 0.26515(12) 0.0609(5) Uani d . 1 1 . .
H H23 0.8326 0.5062 0.2537 0.073 Uiso calc R 1 1 . .
C C24 0.7590(2) 0.62308(16) 0.26981(15) 0.0765(6) Uani d . 1 1 . .
H H24 0.8134 0.6626 0.2628 0.092 Uiso calc R 1 1 . .
C C25 0.6657(3) 0.66048(18) 0.28506(16) 0.0879(8) Uani d . 1 1 . .
H H25 0.6581 0.7246 0.2879 0.106 Uiso calc R 1 1 . .
C C26 0.5871(2) 0.60358(19) 0.29565(15) 0.0805(7) Uani d . 1 1 . .
H H26 0.5245 0.6292 0.3045 0.097 Uiso calc R 1 1 . .
C C27 0.59733(16) 0.50575(16) 0.29370(11) 0.0614(5) Uani d . 1 1 . .
C C28 0.51909(18) 0.4461(2) 0.30987(13) 0.0741(6) Uani d . 1 1 . .
H H28 0.4570 0.4710 0.3199 0.089 Uiso calc R 1 1 . .
C C29 0.53320(19) 0.3533(2) 0.31101(14) 0.0767(7) Uani d . 1 1 . .
H H29 0.4823 0.3147 0.3237 0.092 Uiso calc R 1 1 . .
C C30 0.62455(18) 0.31407(16) 0.29314(13) 0.0679(6) Uani d . 1 1 . .
H H30 0.6318 0.2497 0.2932 0.082 Uiso calc R 1 1 . .
C C31 0.94324(17) 0.10143(13) 0.26161(12) 0.0614(5) Uani d . 1 1 . .
H H31A 0.8823 0.0617 0.2622 0.092 Uiso calc R 1 1 . .
H H31B 1.0009 0.1013 0.3147 0.092 Uiso calc R 1 1 . .
H H31C 0.9741 0.0791 0.2218 0.092 Uiso calc R 1 1 . .
C C32 0.65854(17) 0.00833(14) 0.03219(13) 0.0641(5) Uani d . 1 1 . .
H H32A 0.6339 0.0158 -0.0267 0.077 Uiso calc R 1 1 . .
H H32B 0.5924 0.0144 0.0483 0.077 Uiso calc R 1 1 . .
C C33 0.70527(15) -0.08882(13) 0.05326(11) 0.0532(4) Uani d . 1 1 . .
C C34 0.64882(19) -0.16142(15) 0.00444(14) 0.0710(6) Uani d . 1 1 . .
H H34 0.5845 -0.1495 -0.0406 0.085 Uiso calc R 1 1 . .
C C35 0.6867(2) -0.25106(17) 0.02169(16) 0.0816(7) Uani d . 1 1 . .
H H35 0.6479 -0.2993 -0.0118 0.098 Uiso calc R 1 1 . .
C C36 0.7813(2) -0.27023(16) 0.08771(16) 0.0784(7) Uani d . 1 1 . .
H H36 0.8065 -0.3312 0.0991 0.094 Uiso calc R 1 1 . .
C C37 0.83818(19) -0.19893(16) 0.13677(14) 0.0720(6) Uani d . 1 1 . .
H H37 0.9024 -0.2113 0.1817 0.086 Uiso calc R 1 1 . .
C C38 0.80016(17) -0.10885(14) 0.11940(13) 0.0629(5) Uani d . 1 1 . .
H H38 0.8393 -0.0607 0.1530 0.076 Uiso calc R 1 1 . .

loop_
_atom_site_aniso_label
_atom_site_aniso_U_11
_atom_site_aniso_U_22
_atom_site_aniso_U_33
_atom_site_aniso_U_12
_atom_site_aniso_U_13
_atom_site_aniso_U_23
O1 0.0568(8) 0.0683(9) 0.0841(10) -0.0130(7) 0.0380(8) -0.0036(7)
O2 0.0576(8) 0.0656(9) 0.0608(8) -0.0172(7) 0.0154(7) -0.0010(7)
N1 0.0483(8) 0.0490(9) 0.0456(8) 0.0023(7) 0.0097(7) 0.0001(7)
N2 0.0499(8) 0.0495(9) 0.0508(8) -0.0032(7) 0.0117(7) -0.0047(7)
C1 0.0390(9) 0.0460(10) 0.0470(9) -0.0018(7) 0.0155(7) -0.0007(7)
C2 0.0414(9) 0.0457(10) 0.0443(9) -0.0004(7) 0.0141(7) -0.0012(7)
C3 0.0493(10) 0.0500(10) 0.0453(9) -0.0027(8) 0.0160(8) -0.0040(8)
C4 0.0690(12) 0.0570(12) 0.0454(10) 0.0044(10) 0.0167(9) 0.0002(9)
C5 0.0423(9) 0.0468(10) 0.0527(10) 0.0004(8) 0.0140(8) 0.0012(8)
C6 0.0523(10) 0.0520(11) 0.0436(9) 0.0109(9) 0.0140(8) 0.0058(8)
C7 0.0815(15) 0.0681(13) 0.0490(11) 0.0195(11) 0.0246(11) 0.0034(9)
C8 0.0981(18) 0.0828(17) 0.0657(14) 0.0330(15) 0.0466(14) 0.0160(13)
C9 0.0690(14) 0.0885(17) 0.0916(17) 0.0188(13) 0.0526(13) 0.0307(14)
C10 0.0527(11) 0.0637(13) 0.0761(13) 0.0049(9) 0.0317(10) 0.0120(10)
C11 0.0443(9) 0.0488(10) 0.0492(9) 0.0069(8) 0.0187(8) 0.0056(8)
C12 0.0433(9) 0.0569(11) 0.0580(11) 0.0025(8) 0.0134(8) -0.0015(9)
C13 0.0527(11) 0.0684(13) 0.0542(11) 0.0060(10) 0.0033(9) -0.0027(10)
C14 0.0675(12) 0.0586(12) 0.0504(11) 0.0119(10) 0.0160(10) -0.0013(9)
C15 0.0942(17) 0.0917(18) 0.0537(13) 0.0162(14) 0.0124(12) 0.0073(12)
C16 0.135(3) 0.105(2) 0.0610(15) 0.0160(19) 0.0290(17) 0.0285(15)
C17 0.131(2) 0.0851(18) 0.0820(18) -0.0011(17) 0.0482(18) 0.0265(15)
C18 0.0921(16) 0.0630(13) 0.0680(13) -0.0038(12) 0.0330(12) 0.0080(11)
C19 0.0675(12) 0.0478(10) 0.0519(10) 0.0057(9) 0.0239(10) 0.0016(8)
C20 0.0507(10) 0.0421(9) 0.0504(10) 0.0001(8) 0.0169(8) -0.0024(8)
C21 0.0510(10) 0.0605(12) 0.0443(9) -0.0029(9) 0.0171(8) -0.0057(8)
C22 0.0532(10) 0.0608(12) 0.0390(9) 0.0068(9) 0.0128(8) 0.0000(8)
C23 0.0669(12) 0.0585(12) 0.0603(12) 0.0074(10) 0.0257(10) 0.0012(9)
C24 0.0913(17) 0.0583(14) 0.0811(15) 0.0064(12) 0.0308(13) 0.0062(11)
C25 0.103(2) 0.0639(15) 0.0899(18) 0.0290(15) 0.0238(15) 0.0018(13)
C26 0.0754(15) 0.0865(18) 0.0754(15) 0.0311(14) 0.0203(13) -0.0077(13)
C27 0.0520(11) 0.0837(15) 0.0439(10) 0.0148(10) 0.0106(8) -0.0056(10)
C28 0.0530(12) 0.111(2) 0.0603(13) 0.0049(13) 0.0225(10) -0.0180(13)
C29 0.0623(13) 0.104(2) 0.0727(14) -0.0181(13) 0.0348(12) -0.0180(13)
C30 0.0674(13) 0.0735(14) 0.0693(13) -0.0117(11) 0.0315(11) -0.0112(11)
C31 0.0615(12) 0.0543(12) 0.0606(12) 0.0076(9) 0.0108(10) 0.0055(9)
C32 0.0551(11) 0.0584(12) 0.0620(12) -0.0054(9) -0.0014(9) -0.0089(9)
C33 0.0514(10) 0.0530(11) 0.0536(10) -0.0078(9) 0.0157(9) -0.0054(9)
C34 0.0669(13) 0.0632(14) 0.0726(14) -0.0075(11) 0.0108(11) -0.0107(11)
C35 0.0861(17) 0.0606(14) 0.0941(17) -0.0160(13) 0.0257(15) -0.0181(13)
C36 0.0867(17) 0.0550(13) 0.0996(18) 0.0026(12) 0.0399(15) 0.0072(12)
C37 0.0688(14) 0.0680(14) 0.0741(14) 0.0012(11) 0.0180(11) 0.0129(12)
C38 0.0624(12) 0.0567(12) 0.0615(12) -0.0075(10) 0.0107(10) -0.0039(10)

loop_
_atom_type_symbol
_atom_type_description
_atom_type_scat_dispersion_real
_atom_type_scat_dispersion_imag
_atom_type_scat_source
C C 0.0033 0.0016 'International Tables Vol C Tables 4.2.6.8 and 6.1.1.4'
H H 0.0000 0.0000 'International Tables Vol C Tables 4.2.6.8 and 6.1.1.4'
N N 0.0061 0.0033 'International Tables Vol C Tables 4.2.6.8 and 6.1.1.4'
O O 0.0106 0.0060 'International Tables Vol C Tables 4.2.6.8 and 6.1.1.4'

loop_
_geom_angle_atom_site_label_1
_geom_angle_atom_site_label_2
_geom_angle_atom_site_label_3
_geom_angle_site_symmetry_1
_geom_angle_site_symmetry_3
_geom_angle
_geom_angle_publ_flag
C4 N1 C31 . . 113.34(15) ?
C4 N1 C1 . . 106.40(13) ?
C31 N1 C1 . . 115.58(14) ?
C5 N2 C6 . . 111.11(14) ?
C5 N2 C32 . . 122.98(16) ?
C6 N2 C32 . . 125.90(16) ?
N1 C1 C11 . . 111.45(13) ?
N1 C1 C5 . . 111.05(13) ?
C11 C1 C5 . . 101.04(13) ?
N1 C1 C2 . . 102.78(13) ?
C11 C1 C2 . . 119.30(14) ?
C5 C1 C2 . . 111.43(13) ?
C12 C2 C20 . . 108.76(14) ?
C12 C2 C3 . . 113.42(14) ?
C20 C2 C3 . . 109.47(13) ?
C12 C2 C1 . . 114.28(14) ?
C20 C2 C1 . . 107.98(13) ?
C3 C2 C1 . . 102.66(13) ?
C21 C3 C4 . . 116.62(15) ?
C21 C3 C2 . . 115.11(14) ?
C4 C3 C2 . . 105.01(14) ?
C21 C3 H3 . . 106.5 ?
C4 C3 H3 . . 106.5 ?
C2 C3 H3 . . 106.5 ?
N1 C4 C3 . . 102.79(14) ?
N1 C4 H4A . . 111.2 ?
C3 C4 H4A . . 111.2 ?
N1 C4 H4B . . 111.2 ?
C3 C4 H4B . . 111.2 ?
H4A C4 H4B . . 109.1 ?
O1 C5 N2 . . 124.20(16) ?
O1 C5 C1 . . 127.08(16) ?
N2 C5 C1 . . 108.64(15) ?
C7 C6 C11 . . 122.88(18) ?
C7 C6 N2 . . 127.01(18) ?
C11 C6 N2 . . 110.04(15) ?
C8 C7 C6 . . 117.1(2) ?
C8 C7 H7 . . 121.4 ?
C6 C7 H7 . . 121.4 ?
C7 C8 C9 . . 121.8(2) ?
C7 C8 H8 . . 119.1 ?
C9 C8 H8 . . 119.1 ?
C8 C9 C10 . . 120.6(2) ?
C8 C9 H9 . . 119.7 ?
C10 C9 H9 . . 119.7 ?
C11 C10 C9 . . 118.7(2) ?
C11 C10 H10 . . 120.7 ?
C9 C10 H10 . . 120.7 ?
C10 C11 C6 . . 118.91(17) ?
C10 C11 C1 . . 131.72(17) ?
C6 C11 C1 . . 109.17(15) ?
C13 C12 C2 . . 112.77(15) ?
C13 C12 H12A . . 109.0 ?
C2 C12 H12A . . 109.0 ?
C13 C12 H12B . . 109.0 ?
C2 C12 H12B . . 109.0 ?
H12A C12 H12B . . 107.8 ?
C14 C13 C12 . . 110.80(16) ?
C14 C13 H13A . . 109.5 ?
C12 C13 H13A . . 109.5 ?
C14 C13 H13B . . 109.5 ?
C12 C13 H13B . . 109.5 ?
H13A C13 H13B . . 108.1 ?
C19 C14 C15 . . 118.5(2) ?
C19 C14 C13 . . 120.00(17) ?
C15 C14 C13 . . 121.5(2) ?
C16 C15 C14 . . 120.8(2) ?
C16 C15 H15 . . 119.6 ?
C14 C15 H15 . . 119.6 ?
C15 C16 C17 . . 120.8(2) ?
C15 C16 H16 . . 119.6 ?
C17 C16 H16 . . 119.6 ?
C16 C17 C18 . . 119.5(3) ?
C16 C17 H17 . . 120.2 ?
C18 C17 H17 . . 120.2 ?
C17 C18 C19 . . 120.6(2) ?
C17 C18 H18 . . 119.7 ?
C19 C18 H18 . . 119.7 ?
C18 C19 C14 . . 119.87(19) ?
C18 C19 C20 . . 118.38(18) ?
C14 C19 C20 . . 121.75(17) ?
O2 C20 C19 . . 119.97(17) ?
O2 C20 C2 . . 120.77(16) ?
C19 C20 C2 . . 119.26(15) ?
C30 C21 C22 . . 118.20(18) ?
C30 C21 C3 . . 121.82(18) ?
C22 C21 C3 . . 119.98(16) ?
C23 C22 C27 . . 117.36(18) ?
C23 C22 C21 . . 123.22(17) ?
C27 C22 C21 . . 119.40(18) ?
C24 C23 C22 . . 121.6(2) ?
C24 C23 H23 . . 119.2 ?
C22 C23 H23 . . 119.2 ?
C23 C24 C25 . . 120.6(2) ?
C23 C24 H24 . . 119.7 ?
C25 C24 H24 . . 119.7 ?
C26 C25 C24 . . 120.0(2) ?
C26 C25 H25 . . 120.0 ?
C24 C25 H25 . . 120.0 ?
C25 C26 C27 . . 121.5(2) ?
C25 C26 H26 . . 119.2 ?
C27 C26 H26 . . 119.2 ?
C28 C27 C26 . . 121.7(2) ?
C28 C27 C22 . . 119.3(2) ?
C26 C27 C22 . . 119.0(2) ?
C29 C28 C27 . . 120.6(2) ?
C29 C28 H28 . . 119.7 ?
C27 C28 H28 . . 119.7 ?
C28 C29 C30 . . 120.5(2) ?
C28 C29 H29 . . 119.8 ?
C30 C29 H29 . . 119.8 ?
C21 C30 C29 . . 121.9(2) ?
C21 C30 H30 . . 119.0 ?
C29 C30 H30 . . 119.0 ?
N1 C31 H31A . . 109.5 ?
N1 C31 H31B . . 109.5 ?
H31A C31 H31B . . 109.5 ?
N1 C31 H31C . . 109.5 ?
H31A C31 H31C . . 109.5 ?
H31B C31 H31C . . 109.5 ?
N2 C32 C33 . . 115.50(15) ?
N2 C32 H32A . . 108.4 ?
C33 C32 H32A . . 108.4 ?
N2 C32 H32B . . 108.4 ?
C33 C32 H32B . . 108.4 ?
H32A C32 H32B . . 107.5 ?
C38 C33 C34 . . 118.27(19) ?
C38 C33 C32 . . 123.44(17) ?
C34 C33 C32 . . 118.29(17) ?
C35 C34 C33 . . 120.6(2) ?
C35 C34 H34 . . 119.7 ?
C33 C34 H34 . . 119.7 ?
C36 C35 C34 . . 120.7(2) ?
C36 C35 H35 . . 119.7 ?
C34 C35 H35 . . 119.7 ?
C37 C36 C35 . . 119.4(2) ?
C37 C36 H36 . . 120.3 ?
C35 C36 H36 . . 120.3 ?
C36 C37 C38 . . 119.9(2) ?
C36 C37 H37 . . 120.1 ?
C38 C37 H37 . . 120.1 ?
C33 C38 C37 . . 121.15(19) ?
C33 C38 H38 . . 119.4 ?
C37 C38 H38 . . 119.4 ?

loop_
_geom_bond_atom_site_label_1
_geom_bond_atom_site_label_2
_geom_bond_site_symmetry_2
_geom_bond_distance
_geom_bond_publ_flag
O1 C5 . 1.221(2) ?
O2 C20 . 1.218(2) ?
N1 C4 . 1.453(2) ?
N1 C31 . 1.457(2) ?
N1 C1 . 1.468(2) ?
N2 C5 . 1.362(2) ?
N2 C6 . 1.404(2) ?
N2 C32 . 1.451(2) ?
C1 C11 . 1.517(2) ?
C1 C5 . 1.555(2) ?
C1 C2 . 1.590(2) ?
C2 C12 . 1.539(2) ?
C2 C20 . 1.541(2) ?
C2 C3 . 1.589(2) ?
C3 C21 . 1.515(2) ?
C3 C4 . 1.522(3) ?
C3 H3 . 0.9800 ?
C4 H4A . 0.9700 ?
C4 H4B . 0.9700 ?
C6 C7 . 1.379(3) ?
C6 C11 . 1.390(3) ?
C7 C8 . 1.372(3) ?
C7 H7 . 0.9300 ?
C8 C9 . 1.369(3) ?
C8 H8 . 0.9300 ?
C9 C10 . 1.401(3) ?
C9 H9 . 0.9300 ?
C10 C11 . 1.378(2) ?
C10 H10 . 0.9300 ?
C12 C13 . 1.523(3) ?
C12 H12A . 0.9700 ?
C12 H12B . 0.9700 ?
C13 C14 . 1.494(3) ?
C13 H13A . 0.9700 ?
C13 H13B . 0.9700 ?
C14 C19 . 1.394(3) ?
C14 C15 . 1.397(3) ?
C15 C16 . 1.372(4) ?
C15 H15 . 0.9300 ?
C16 C17 . 1.373(4) ?
C16 H16 . 0.9300 ?
C17 C18 . 1.378(3) ?
C17 H17 . 0.9300 ?
C18 C19 . 1.394(3) ?
C18 H18 . 0.9300 ?
C19 C20 . 1.490(3) ?
C21 C30 . 1.370(3) ?
C21 C22 . 1.429(3) ?
C22 C23 . 1.416(3) ?
C22 C27 . 1.426(3) ?
C23 C24 . 1.358(3) ?
C23 H23 . 0.9300 ?
C24 C25 . 1.398(3) ?
C24 H24 . 0.9300 ?
C25 C26 . 1.346(4) ?
C25 H25 . 0.9300 ?
C26 C27 . 1.414(3) ?
C26 H26 . 0.9300 ?
C27 C28 . 1.407(3) ?
C28 C29 . 1.345(3) ?
C28 H28 . 0.9300 ?
C29 C30 . 1.409(3) ?
C29 H29 . 0.9300 ?
C30 H30 . 0.9300 ?
C31 H31A . 0.9600 ?
C31 H31B . 0.9600 ?
C31 H31C . 0.9600 ?
C32 C33 . 1.511(3) ?
C32 H32A . 0.9700 ?
C32 H32B . 0.9700 ?
C33 C38 . 1.376(3) ?
C33 C34 . 1.379(3) ?
C34 C35 . 1.371(3) ?
C34 H34 . 0.9300 ?
C35 C36 . 1.370(3) ?
C35 H35 . 0.9300 ?
C36 C37 . 1.369(3) ?
C36 H36 . 0.9300 ?
C37 C38 . 1.378(3) ?
C37 H37 . 0.9300 ?
C38 H38 . 0.9300 ?

loop_
_geom_hbond_atom_site_label_D
_geom_hbond_atom_site_label_H
_geom_hbond_atom_site_label_A
_geom_hbond_site_symmetry_A
_geom_hbond_distance_DH
_geom_hbond_distance_HA
_geom_hbond_distance_DA
_geom_hbond_angle_DHA
C26 H26 O1 2_655 0.93 2.54 3.399(3) 154
C3 H3 O2 . 0.98 2.28 2.815(2) 113
C4 H4B O1 . 0.97 2.46 3.055(2) 120
C10 H10 O2 . 0.93 2.53 3.182(3) 127
C12 H12A O1 . 0.97 2.38 3.078(2) 128
C13 H13A Cg . 0.97 2.56 3.238(2) 127

loop_
_geom_torsion_atom_site_label_1
_geom_torsion_atom_site_label_2
_geom_torsion_atom_site_label_3
_geom_torsion_atom_site_label_4
_geom_torsion_site_symmetry_1
_geom_torsion_site_symmetry_2
_geom_torsion_site_symmetry_3
_geom_torsion_site_symmetry_4
_geom_torsion
_geom_torsion_publ_flag
C4 N1 C1 C11 . . . . 170.62(14) ?
C31 N1 C1 C11 . . . . -62.61(19) ?
C4 N1 C1 C5 . . . . -77.56(16) ?
C31 N1 C1 C5 . . . . 49.21(19) ?
C4 N1 C1 C2 . . . . 41.70(16) ?
C31 N1 C1 C2 . . . . 168.47(14) ?
N1 C1 C2 C12 . . . . -143.34(14) ?
C11 C1 C2 C12 . . . . 92.80(18) ?
C5 C1 C2 C12 . . . . -24.3(2) ?
N1 C1 C2 C20 . . . . 95.51(15) ?
C11 C1 C2 C20 . . . . -28.35(19) ?
C5 C1 C2 C20 . . . . -145.49(14) ?
N1 C1 C2 C3 . . . . -20.09(15) ?
C11 C1 C2 C3 . . . . -143.95(14) ?
C5 C1 C2 C3 . . . . 98.91(15) ?
C12 C2 C3 C21 . . . . -12.2(2) ?
C20 C2 C3 C21 . . . . 109.49(17) ?
C1 C2 C3 C21 . . . . -136.00(15) ?
C12 C2 C3 C4 . . . . 117.47(16) ?
C20 C2 C3 C4 . . . . -120.87(15) ?
C1 C2 C3 C4 . . . . -6.35(17) ?
C31 N1 C4 C3 . . . . -174.48(14) ?
C1 N1 C4 C3 . . . . -46.38(17) ?
C21 C3 C4 N1 . . . . 159.66(15) ?
C2 C3 C4 N1 . . . . 30.92(17) ?
C6 N2 C5 O1 . . . . -177.45(17) ?
C32 N2 C5 O1 . . . . 3.8(3) ?
C6 N2 C5 C1 . . . . -0.32(19) ?
C32 N2 C5 C1 . . . . -179.08(15) ?
N1 C1 C5 O1 . . . . 58.9(2) ?
C11 C1 C5 O1 . . . . 177.17(17) ?
C2 C1 C5 O1 . . . . -55.1(2) ?
N1 C1 C5 N2 . . . . -118.17(15) ?
C11 C1 C5 N2 . . . . 0.15(17) ?
C2 C1 C5 N2 . . . . 127.90(15) ?
C5 N2 C6 C7 . . . . 177.43(18) ?
C32 N2 C6 C7 . . . . -3.9(3) ?
C5 N2 C6 C11 . . . . 0.4(2) ?
C32 N2 C6 C11 . . . . 179.10(16) ?
C11 C6 C7 C8 . . . . 0.2(3) ?
N2 C6 C7 C8 . . . . -176.48(18) ?
C6 C7 C8 C9 . . . . 1.6(3) ?
C7 C8 C9 C10 . . . . -1.6(3) ?
C8 C9 C10 C11 . . . . -0.4(3) ?
C9 C10 C11 C6 . . . . 2.1(3) ?
C9 C10 C11 C1 . . . . 176.24(18) ?
C7 C6 C11 C10 . . . . -2.1(3) ?
N2 C6 C11 C10 . . . . 175.08(16) ?
C7 C6 C11 C1 . . . . -177.46(16) ?
N2 C6 C11 C1 . . . . -0.28(19) ?
N1 C1 C11 C10 . . . . -56.4(2) ?
C5 C1 C11 C10 . . . . -174.47(19) ?
C2 C1 C11 C10 . . . . 63.1(3) ?
N1 C1 C11 C6 . . . . 118.11(15) ?
C5 C1 C11 C6 . . . . 0.08(17) ?
C2 C1 C11 C6 . . . . -122.36(16) ?
C20 C2 C12 C13 . . . . 53.7(2) ?
C3 C2 C12 C13 . . . . 175.74(15) ?
C1 C2 C12 C13 . . . . -67.0(2) ?
C2 C12 C13 C14 . . . . -58.2(2) ?
C12 C13 C14 C19 . . . . 30.5(2) ?
C12 C13 C14 C15 . . . . -149.0(2) ?
C19 C14 C15 C16 . . . . 0.4(3) ?
C13 C14 C15 C16 . . . . 180.0(2) ?
C14 C15 C16 C17 . . . . 0.3(4) ?
C15 C16 C17 C18 . . . . -0.6(4) ?
C16 C17 C18 C19 . . . . 0.1(4) ?
C17 C18 C19 C14 . . . . 0.7(3) ?
C17 C18 C19 C20 . . . . -178.7(2) ?
C15 C14 C19 C18 . . . . -0.9(3) ?
C13 C14 C19 C18 . . . . 179.53(19) ?
C15 C14 C19 C20 . . . . 178.45(18) ?
C13 C14 C19 C20 . . . . -1.1(3) ?
C18 C19 C20 O2 . . . . -2.5(3) ?
C14 C19 C20 O2 . . . . 178.12(18) ?
C18 C19 C20 C2 . . . . 177.21(17) ?
C14 C19 C20 C2 . . . . -2.2(3) ?
C12 C2 C20 O2 . . . . 156.02(17) ?
C3 C2 C20 O2 . . . . 31.6(2) ?
C1 C2 C20 O2 . . . . -79.4(2) ?
C12 C2 C20 C19 . . . . -23.7(2) ?
C3 C2 C20 C19 . . . . -148.10(15) ?
C1 C2 C20 C19 . . . . 100.85(17) ?
C4 C3 C21 C30 . . . . -31.4(2) ?
C2 C3 C21 C30 . . . . 92.3(2) ?
C4 C3 C21 C22 . . . . 149.21(17) ?
C2 C3 C21 C22 . . . . -87.09(19) ?
C30 C21 C22 C23 . . . . 176.09(18) ?
C3 C21 C22 C23 . . . . -4.5(3) ?
C30 C21 C22 C27 . . . . -2.4(3) ?
C3 C21 C22 C27 . . . . 177.04(15) ?
C27 C22 C23 C24 . . . . 0.7(3) ?
C21 C22 C23 C24 . . . . -177.78(19) ?
C22 C23 C24 C25 . . . . -1.5(3) ?
C23 C24 C25 C26 . . . . 0.3(4) ?
C24 C25 C26 C27 . . . . 1.5(4) ?
C25 C26 C27 C28 . . . . 175.9(2) ?
C25 C26 C27 C22 . . . . -2.2(3) ?
C23 C22 C27 C28 . . . . -177.11(17) ?
C21 C22 C27 C28 . . . . 1.5(3) ?
C23 C22 C27 C26 . . . . 1.0(3) ?
C21 C22 C27 C26 . . . . 179.63(18) ?
C26 C27 C28 C29 . . . . -177.2(2) ?
C22 C27 C28 C29 . . . . 0.9(3) ?
C27 C28 C29 C30 . . . . -2.3(3) ?
C22 C21 C30 C29 . . . . 1.1(3) ?
C3 C21 C30 C29 . . . . -178.35(18) ?
C28 C29 C30 C21 . . . . 1.3(3) ?
C5 N2 C32 C33 . . . . -105.3(2) ?
C6 N2 C32 C33 . . . . 76.1(2) ?
N2 C32 C33 C38 . . . . 17.9(3) ?
N2 C32 C33 C34 . . . . -163.17(19) ?
C38 C33 C34 C35 . . . . 0.0(3) ?
C32 C33 C34 C35 . . . . -179.0(2) ?
C33 C34 C35 C36 . . . . 0.0(4) ?
C34 C35 C36 C37 . . . . 0.0(4) ?
C35 C36 C37 C38 . . . . 0.0(4) ?
C34 C33 C38 C37 . . . . -0.1(3) ?
C32 C33 C38 C37 . . . . 178.8(2) ?
C36 C37 C38 C33 . . . . 0.1(3) ?

loop_
_platon_squeeze_void_nr
_platon_squeeze_void_average_x
_platon_squeeze_void_average_y
_platon_squeeze_void_average_z
_platon_squeeze_void_volume
_platon_squeeze_void_count_electrons
_platon_squeeze_void_content
1 0.204 0.139 0.710 9 0 ' '
2 0.204 0.361 0.210 9 0 ' '
3 0.500 0.000 0.500 41 1 ' '
4 0.500 0.500 1.000 41 1 ' '
5 0.796 0.639 0.790 9 0 ' '
6 0.796 0.861 0.290 9 0 ' '
